data_7716813
loop_
_publ_author_name
'Edwards, Abigail'
'Elkins, Landon J.'
'Slebodnick, Carla'
'Wang, Jinglei'
'Zhang, Qiang'
'Makal, Tegan A.'

_publ_section_title
;
 Structural diversity and solvent-induced transformations of a
 copper-based metal-organic framework with highly aromatic ligands.
;
_journal_issue 34
_journal_name_full 'Dalton transactions (Cambridge, England : 2003)'
_journal_page_first 14496
_journal_page_last 14504
_journal_paper_doi 10.1039/d4dt02085e
_journal_volume 53
_journal_year 2024
_chemical_formula_moiety 'C52 H40 Cu2 N2 O10, 3[C4H9N1O1]'
_chemical_formula_sum 'C64 H67 Cu2 N5 O13'
_chemical_formula_weight 1241.30
_space_group_crystal_system monoclinic
_space_group_IT_number 14
_space_group_name_Hall '-P 2yn'
_space_group_name_H-M_alt 'P 1 21/n 1'
_atom_sites_solution_hydrogens geom
_atom_sites_solution_primary dual
_audit_creation_date 2023-03-17
_audit_creation_method
;
Olex2 1.5
(compiled 2023.03.06 svn.rbb2c1857 for OlexSys, GUI svn.r6748)
;
_audit_update_record
;
2024-01-11 deposited with the CCDC.	2024-08-05 downloaded from the CCDC.
;
_cell_angle_alpha 90
_cell_angle_beta 92.982(2)
_cell_angle_gamma 90
_cell_formula_units_Z 4
_cell_length_a 10.7147(2)
_cell_length_b 37.1847(6)
_cell_length_c 14.7691(2)
_cell_measurement_reflns_used 12078
_cell_measurement_temperature 100.00(10)
_cell_measurement_theta_max 75.9760
_cell_measurement_theta_min 3.7750
_cell_volume 5876.38(17)
_computing_cell_refinement 'CrysAlisPro 1.171.42.71a (Rigaku OD, 2022)'
_computing_data_collection 'CrysAlisPro 1.171.42.71a (Rigaku OD, 2022)'
_computing_data_reduction 'CrysAlisPro 1.171.42.71a (Rigaku OD, 2022)'
_computing_molecular_graphics 'Olex2 1.5 (Dolomanov et al., 2009)'
_computing_publication_material 'Olex2 1.5 (Dolomanov et al., 2009)'
_computing_structure_refinement 'SHELXL 2018/3 (Sheldrick, 2015)'
_computing_structure_solution 'SHELXT 2018/2 (Sheldrick, 2018)'
_diffrn_ambient_environment N~2~
_diffrn_ambient_temperature 100.00(10)
_diffrn_detector 'Hybrid Pixel Array Detector'
_diffrn_detector_area_resol_mean 10.0000
_diffrn_detector_type HyPix
_diffrn_measured_fraction_theta_full 0.997
_diffrn_measured_fraction_theta_max 0.983
_diffrn_measurement_details
;
List of Runs (angles in degrees, time in seconds):

  # Type    Start    End  Width  t~exp~   \w     \q     \k     \f   Frames
#--------------------------------------------------------------------------
  1  \w    -83.00 -10.00   0.50    1.00    --  -45.04 119.00 122.00  146
  2  \w   -117.00 -60.00   0.50    1.00    --  -45.04-158.00-117.00  114
  3  \w     40.00  65.00   0.50    1.00    --   45.04-119.00  36.00   50
  4  \w     59.00  84.00   0.50    1.00    --   45.04-158.00-117.00   50
  5  \w   -142.00-117.00   0.50    5.00    --  -88.50-119.00  36.00   50
  6  \w   -121.00 -96.00   0.50    5.00    --  -88.50-158.00-117.00   50
  7  \w    -76.00 -51.00   0.50    5.00    --  -88.50 119.00 122.00   50
  8  \w    -93.00 -68.00   0.50    5.00    --  -88.50 158.00 -83.00   50
  9  \w     93.00 129.00   0.50    5.00    --  110.00-158.00-117.00   72
 10  \w     75.00 108.00   0.50    5.00    --  110.00-119.00  36.00   66
 11  \w    105.00 142.00   0.50    5.00    --  110.00 119.00 122.00   74
 12  \w     88.00 128.00   0.50    5.00    --  110.00 158.00 -83.00   80
 13  \w   -114.00 -85.00   0.50    1.00    --  -45.04 -77.00  90.00   58
 14  \w   -117.00 -88.00   0.50    1.00    --  -45.04 -77.00-150.00   58
 15  \w   -111.00 -86.00   0.50    1.00    --  -45.04 -77.00 -60.00   50
 16  \w   -118.00 -89.00   0.50    1.00    --  -45.04 -77.00  30.00   58
 17  \w   -113.00 -85.00   0.50    1.00    --  -45.04 -77.00 -30.00   56
 18  \w     92.00 118.00   0.50    1.00    --   45.04  77.00 -90.00   52
 19  \w    -67.00 -15.00   0.50    5.00    --  -88.50  61.00 -30.00  104
 20  \w    -48.00 -16.00   0.50    5.00    --  -88.50  45.00 -60.00   64
 21  \w    -51.00 -15.00   0.50    5.00    --  -88.50  45.00 -30.00   72
 22  \w     42.00  69.00   0.50    5.00    --  110.00 -61.00 -90.00   54
 23  \w     38.00 101.00   0.50    5.00    --  110.00 -94.00-150.00  126
 24  \w    114.00 173.00   0.50    5.00    --  110.00  30.00  90.00  118
 25  \w    132.00 178.00   0.50    5.00    --  110.00  30.00 120.00   92
 26  \w     97.00 173.00   0.50    5.00    --  110.00  45.00 -60.00  152
 27  \w     42.00  67.00   0.50    5.00    --  110.00 -61.00  90.00   50
 28  \w     40.00  92.00   0.50    5.00    --  110.00-125.00 -30.00  104
 29  \w     98.00 128.00   0.50    5.00    --  110.00  30.00 120.00   60
 30  \w     45.00 102.00   0.50    5.00    --  110.00 -94.00  90.00  114
 31  \w     61.00 105.00   0.50    5.00    --  110.00 -94.00   0.00   88
 32  \w     38.00 106.00   0.50    5.00    --  110.00 -94.00  30.00  136
;
_diffrn_measurement_device 'four-circle diffractometer'
_diffrn_measurement_device_type 'Rigaku Oxford Diffraction XtaLAB Synergy, Dualflex, HyPix 6000-HE'
_diffrn_measurement_method '\w scans'
_diffrn_orient_matrix_type 'CrysAlisPro convention (1999,Acta A55,543-557)'
_diffrn_orient_matrix_UB_11 0.1097349000
_diffrn_orient_matrix_UB_12 0.0073307000
_diffrn_orient_matrix_UB_13 -0.0609151000
_diffrn_orient_matrix_UB_21 -0.0070250000
_diffrn_orient_matrix_UB_22 0.0404133000
_diffrn_orient_matrix_UB_23 0.0222805000
_diffrn_orient_matrix_UB_31 0.0929533000
_diffrn_orient_matrix_UB_32 -0.0055353000
_diffrn_orient_matrix_UB_33 0.0818057000
_diffrn_radiation_monochromator mirror
_diffrn_radiation_probe x-ray
_diffrn_radiation_type 'Cu K\a'
_diffrn_radiation_wavelength 1.54184
_diffrn_reflns_av_R_equivalents 0.0622
_diffrn_reflns_av_unetI/netI 0.0532
_diffrn_reflns_Laue_measured_fraction_full 0.997
_diffrn_reflns_Laue_measured_fraction_max 0.983
_diffrn_reflns_limit_h_max 13
_diffrn_reflns_limit_h_min -11
_diffrn_reflns_limit_k_max 45
_diffrn_reflns_limit_k_min -46
_diffrn_reflns_limit_l_max 18
_diffrn_reflns_limit_l_min -14
_diffrn_reflns_number 47605
_diffrn_reflns_point_group_measured_fraction_full 0.997
_diffrn_reflns_point_group_measured_fraction_max 0.983
_diffrn_reflns_theta_full 68.000
_diffrn_reflns_theta_max 74.503
_diffrn_reflns_theta_min 3.223
_diffrn_source 'micro-focus sealed X-ray tube'
_diffrn_source_type 'PhotonJet (Cu) X-ray Source'
_exptl_absorpt_coefficient_mu 1.467
_exptl_absorpt_correction_T_max 1.000
_exptl_absorpt_correction_T_min 0.836
_exptl_absorpt_correction_type gaussian
_exptl_absorpt_process_details
;
CrysAlisPro 1.171.42.71a (Rigaku Oxford Diffraction, 2022)
Numerical absorption correction based on gaussian integration over
a multifaceted crystal model
Empirical absorption correction using spherical harmonics,
implemented in SCALE3 ABSPACK scaling algorithm.
;
_exptl_crystal_colour blue
_exptl_crystal_colour_primary blue
_exptl_crystal_density_diffrn 1.403
_exptl_crystal_description prism
_exptl_crystal_F_000 2592
_exptl_crystal_size_max 0.09
_exptl_crystal_size_mid 0.07
_exptl_crystal_size_min 0.04
_refine_diff_density_max 1.182
_refine_diff_density_min -0.637
_refine_diff_density_rms 0.072
_refine_ls_extinction_method none
_refine_ls_goodness_of_fit_ref 1.048
_refine_ls_hydrogen_treatment constr
_refine_ls_matrix_type full
_refine_ls_number_parameters 601
_refine_ls_number_reflns 11844
_refine_ls_number_restraints 0
_refine_ls_restrained_S_all 1.048
_refine_ls_R_factor_all 0.0698
_refine_ls_R_factor_gt 0.0555
_refine_ls_shift/su_max 0.001
_refine_ls_shift/su_mean 0.000
_refine_ls_structure_factor_coef Fsqd
_refine_ls_weighting_details 'w=1/[\s^2^(Fo^2^)+(0.0770P)^2^+3.5511P] where P=(Fo^2^+2Fc^2^)/3'
_refine_ls_weighting_scheme calc
_refine_ls_wR_factor_gt 0.1421
_refine_ls_wR_factor_ref 0.1491
_reflns_Friedel_coverage 0.000
_reflns_number_gt 9193
_reflns_number_total 11844
_reflns_threshold_expression 'I > 2\s(I)'
_cod_data_source_file d4dt02085e2.cif
_cod_data_source_block cs2945
_cod_depositor_comments 'Adding full bibliography for 7716813--7716817.cif.'
_cod_database_code 7716813
_shelx_shelxl_version_number 2018/3
_chemical_oxdiff_formula 'C61 H62 Cu2 N4 O13'
_chemical_oxdiff_usercomment 'Trevor Makal - UVA Wise  (TM3125-08)'
_shelx_space_group_comment
;
The symmetry employed for this shelxl refinement is uniquely defined
by the following loop, which should always be used as a source of
symmetry information in preference to the above space-group names.
They are only intended as comments.
;
_shelx_estimated_absorpt_t_max 0.944
_shelx_estimated_absorpt_t_min 0.879
_olex2_refinement_description
;
1. Fixed Uiso
 At 1.2 times of:
  All C(H) groups
 At 1.5 times of:
  All C(H,H,H) groups
2.a Aromatic/amide H refined with riding coordinates:
 C3(H3), C4(H4), C5(H5), C6(H6), C10(H10), C11(H11), C12(H12), C13(H13),
 C16(H16), C18(H18), C20(H20), C25(H25), C26(H26), C27(H27), C28(H28), C32(H32),
  C33(H33), C34(H34), C35(H35), C38(H38), C40(H40), C42(H42)
2.b Idealised Me refined as rotating group:
 C46(H46A,H46B,H46C), C47(H47A,H47B,H47C), C48(H48A,H48B,H48C), C50(H50A,H50B,
 H50C), C51(H51A,H51B,H51C), C52(H52A,H52B,H52C)
;
_smtbx_masks_special_details
;
A solvent mask was calculated and 558 electrons were 
found in a volume of 1996\%A^3^ in 1 void per unit cell. 
This is consistent with the presence of 
3[C4H9N1O1] per asymmetric Unit 
which account for 576 electrons 
per unit cell.
;
_smtbx_masks_void_probe_radius 1.2
_smtbx_masks_void_truncation_radius 1.2
_olex2_date_sample_data_collection 2022-11-03
_olex2_date_sample_submission 2022-11-03
_olex2_submission_original_sample_id TM3125-08
_olex2_submission_special_instructions 'No special instructions were received'
_oxdiff_exptl_absorpt_empirical_details
;
Empirical correction (ABSPACK) includes:
- Absorption correction using spherical harmonics
- Frame scaling
;
_oxdiff_exptl_absorpt_empirical_full_max 1.401
_oxdiff_exptl_absorpt_empirical_full_min 0.726

loop_
_space_group_symop_operation_xyz
'x, y, z'
'-x+1/2, y+1/2, -z+1/2'
'-x, -y, -z'
'x-1/2, -y-1/2, z-1/2'

loop_
_atom_site_label
_atom_site_type_symbol
_atom_site_fract_x
_atom_site_fract_y
_atom_site_fract_z
_atom_site_U_iso_or_equiv
_atom_site_adp_type
_atom_site_occupancy
_atom_site_site_symmetry_order
_atom_site_calc_flag
_atom_site_refinement_flags_posn
_atom_site_refinement_flags_adp
_atom_site_refinement_flags_occupancy
_atom_site_disorder_assembly
_atom_site_disorder_group
Cu1 Cu 0.77975(4) 0.72806(2) 1.00060(3) 0.02346(11) Uani 1 1 d . . . . .
Cu2 Cu 0.60011(4) 0.77745(2) 0.98818(2) 0.02190(11) Uani 1 1 d . . . . .
O1 O 0.6779(2) 0.69771(5) 0.91793(15) 0.0371(5) Uani 1 1 d . . . . .
O2 O 0.53694(19) 0.74184(5) 0.89759(13) 0.0290(4) Uani 1 1 d . . . . .
O3 O 0.3458(2) 0.73450(5) 0.58305(14) 0.0331(5) Uani 1 1 d . . . . .
O4 O 0.1919(2) 0.69328(5) 0.58038(14) 0.0311(4) Uani 1 1 d . . . . .
O5 O 0.79971(19) 0.30042(5) 0.60300(13) 0.0291(4) Uani 1 1 d . . . . .
O6 O 0.6621(2) 0.25462(5) 0.60364(14) 0.0323(4) Uani 1 1 d . . . . .
O7 O 0.4644(2) 0.25248(5) 0.91367(13) 0.0304(4) Uani 1 1 d . . . . .
O8 O 0.3096(2) 0.29308(6) 0.90101(15) 0.0364(5) Uani 1 1 d . . . . .
C1 C 0.4878(3) 0.51472(7) 0.74827(19) 0.0316(6) Uani 1 1 d . . . . .
C2 C 0.5948(3) 0.53635(8) 0.7382(2) 0.0337(7) Uani 1 1 d . . . . .
C3 C 0.7143(3) 0.52088(9) 0.7259(2) 0.0396(7) Uani 1 1 d . . . . .
H3 H 0.723207 0.495459 0.726001 0.048 Uiso 1 1 calc R U . . .
C4 C 0.8156(4) 0.54185(9) 0.7141(2) 0.0450(8) Uani 1 1 d . . . . .
H4 H 0.894644 0.531066 0.706071 0.054 Uiso 1 1 calc R U . . .
C5 C 0.8040(3) 0.57982(9) 0.7136(2) 0.0430(8) Uani 1 1 d . . . . .
H5 H 0.875670 0.594234 0.705048 0.052 Uiso 1 1 calc R U . . .
C6 C 0.6924(3) 0.59589(8) 0.7250(2) 0.0382(7) Uani 1 1 d . . . . .
H6 H 0.687053 0.621393 0.724502 0.046 Uiso 1 1 calc R U . . .
C7 C 0.5826(3) 0.57503(7) 0.73784(19) 0.0303(6) Uani 1 1 d . . . . .
C8 C 0.4651(3) 0.59087(7) 0.74872(19) 0.0299(6) Uani 1 1 d . . . . .
C9 C 0.3592(3) 0.56927(7) 0.7602(2) 0.0328(6) Uani 1 1 d . . . . .
C10 C 0.2385(3) 0.58398(8) 0.7768(2) 0.0412(8) Uani 1 1 d . . . . .
H10 H 0.228220 0.609336 0.778773 0.049 Uiso 1 1 calc R U . . .
C11 C 0.1398(4) 0.56261(9) 0.7896(3) 0.0485(9) Uani 1 1 d . . . . .
H11 H 0.061715 0.573167 0.801755 0.058 Uiso 1 1 calc R U . . .
C12 C 0.1498(4) 0.52471(9) 0.7854(3) 0.0487(9) Uani 1 1 d . . . . .
H12 H 0.078298 0.510104 0.792665 0.058 Uiso 1 1 calc R U . . .
C13 C 0.2619(3) 0.50925(8) 0.7710(2) 0.0421(8) Uani 1 1 d . . . . .
H13 H 0.267685 0.483781 0.768485 0.051 Uiso 1 1 calc R U . . .
C14 C 0.3719(3) 0.53051(7) 0.7594(2) 0.0327(6) Uani 1 1 d . . . . .
C15 C 0.4526(3) 0.63124(7) 0.7485(2) 0.0321(6) Uani 1 1 d . . . . .
C16 C 0.5181(3) 0.65165(7) 0.8136(2) 0.0303(6) Uani 1 1 d . . . . .
H16 H 0.568774 0.640062 0.859509 0.036 Uiso 1 1 calc R U . . .
C17 C 0.5099(3) 0.68913(7) 0.81216(19) 0.0287(6) Uani 1 1 d . . . . .
C18 C 0.4369(3) 0.70608(7) 0.74568(19) 0.0292(6) Uani 1 1 d . . . . .
H18 H 0.431936 0.731582 0.744430 0.035 Uiso 1 1 calc R U . . .
C19 C 0.3703(3) 0.68585(7) 0.68028(19) 0.0285(6) Uani 1 1 d . . . . .
C20 C 0.3772(3) 0.64846(7) 0.6818(2) 0.0308(6) Uani 1 1 d . . . . .
H20 H 0.330793 0.634704 0.637515 0.037 Uiso 1 1 calc R U . . .
C21 C 0.5803(3) 0.71156(7) 0.88132(18) 0.0262(6) Uani 1 1 d . . . . .
C22 C 0.2953(3) 0.70567(7) 0.60831(18) 0.0262(5) Uani 1 1 d . . . . .
C23 C 0.5024(3) 0.47473(8) 0.7494(2) 0.0331(6) Uani 1 1 d . . . . .
C24 C 0.5442(3) 0.45699(7) 0.8284(2) 0.0313(6) Uani 1 1 d . . . . .
C25 C 0.5777(3) 0.47639(8) 0.9102(2) 0.0349(7) Uani 1 1 d . . . . .
H25 H 0.569334 0.501826 0.910623 0.042 Uiso 1 1 calc R U . . .
C26 C 0.6208(4) 0.45952(9) 0.9863(2) 0.0418(8) Uani 1 1 d . . . . .
H26 H 0.640741 0.473070 1.039608 0.050 Uiso 1 1 calc R U . . .
C27 C 0.6365(4) 0.42160(9) 0.9873(2) 0.0411(7) Uani 1 1 d . . . . .
H27 H 0.668294 0.409865 1.040735 0.049 Uiso 1 1 calc R U . . .
C28 C 0.6057(3) 0.40207(8) 0.9112(2) 0.0363(7) Uani 1 1 d . . . . .
H28 H 0.616183 0.376706 0.912679 0.044 Uiso 1 1 calc R U . . .
C29 C 0.5582(3) 0.41862(7) 0.82948(19) 0.0300(6) Uani 1 1 d . . . . .
C30 C 0.5265(3) 0.39889(7) 0.75019(19) 0.0293(6) Uani 1 1 d . . . . .
C31 C 0.4827(3) 0.41624(7) 0.6709(2) 0.0335(6) Uani 1 1 d . . . . .
C32 C 0.4444(4) 0.39715(8) 0.5898(2) 0.0410(8) Uani 1 1 d . . . . .
H32 H 0.450087 0.371656 0.588939 0.049 Uiso 1 1 calc R U . . .
C33 C 0.4003(4) 0.41467(9) 0.5145(2) 0.0501(9) Uani 1 1 d . . . . .
H33 H 0.374549 0.401321 0.461945 0.060 Uiso 1 1 calc R U . . .
C34 C 0.3921(5) 0.45264(10) 0.5131(2) 0.0625(13) Uani 1 1 d . . . . .
H34 H 0.362153 0.464609 0.459419 0.075 Uiso 1 1 calc R U . . .
C35 C 0.4268(4) 0.47202(9) 0.5880(2) 0.0512(10) Uani 1 1 d . . . . .
H35 H 0.421887 0.497521 0.585851 0.061 Uiso 1 1 calc R U . . .
C36 C 0.4705(3) 0.45489(8) 0.6700(2) 0.0364(7) Uani 1 1 d . . . . .
C37 C 0.5392(3) 0.35869(7) 0.75175(19) 0.0291(6) Uani 1 1 d . . . . .
C38 C 0.6203(3) 0.34121(7) 0.69556(19) 0.0285(6) Uani 1 1 d . . . . .
H38 H 0.670404 0.354757 0.656764 0.034 Uiso 1 1 calc R U . . .
C39 C 0.6277(3) 0.30365(7) 0.69643(19) 0.0274(6) Uani 1 1 d . . . . .
C40 C 0.5612(3) 0.28377(7) 0.75659(18) 0.0270(5) Uani 1 1 d . . . . .
H40 H 0.569257 0.258336 0.758532 0.032 Uiso 1 1 calc R U . . .
C41 C 0.4834(3) 0.30104(7) 0.81365(19) 0.0277(6) Uani 1 1 d . . . . .
C42 C 0.4690(3) 0.33840(8) 0.8098(2) 0.0303(6) Uani 1 1 d . . . . .
H42 H 0.411220 0.349940 0.846807 0.036 Uiso 1 1 calc R U . . .
C43 C 0.7042(3) 0.28480(7) 0.62900(18) 0.0255(5) Uani 1 1 d . . . . .
C44 C 0.4131(3) 0.28029(7) 0.88167(18) 0.0259(5) Uani 1 1 d . . . . .
O9 O 0.9484(2) 0.69842(6) 1.01766(15) 0.0348(5) Uani 1 1 d . . . . .
N1 N 1.1507(3) 0.69224(9) 0.9896(2) 0.0497(7) Uani 1 1 d . . . . .
C45 C 1.0287(3) 0.69102(8) 0.9638(2) 0.0395(7) Uani 1 1 d . . . . .
C46 C 0.9940(4) 0.68049(11) 0.8678(3) 0.0552(10) Uani 1 1 d . . . . .
H46A H 1.016635 0.655283 0.858341 0.083 Uiso 1 1 calc R U . . .
H46B H 1.038988 0.695789 0.826349 0.083 Uiso 1 1 calc R U . . .
H46C H 0.903817 0.683528 0.855855 0.083 Uiso 1 1 calc R U . . .
C47 C 1.1883(4) 0.70043(13) 1.0832(3) 0.0631(11) Uani 1 1 d . . . . .
H47A H 1.116299 0.709579 1.114313 0.095 Uiso 1 1 calc R U . . .
H47B H 1.254391 0.718682 1.084792 0.095 Uiso 1 1 calc R U . . .
H47C H 1.219740 0.678551 1.113518 0.095 Uiso 1 1 calc R U . . .
C48 C 1.2478(5) 0.67861(18) 0.9350(4) 0.0885(18) Uani 1 1 d . . . . .
H48A H 1.260911 0.652996 0.947884 0.133 Uiso 1 1 calc R U . . .
H48B H 1.325505 0.691810 0.949262 0.133 Uiso 1 1 calc R U . . .
H48C H 1.223008 0.681752 0.870657 0.133 Uiso 1 1 calc R U . . .
O10 O 0.4322(2) 0.80814(6) 0.97259(15) 0.0349(5) Uani 1 1 d . . . . .
N2 N 0.2308(3) 0.79865(11) 0.9931(3) 0.0723(11) Uani 1 1 d . . . . .
C49 C 0.3401(4) 0.80694(12) 1.0185(3) 0.0635(12) Uani 1 1 d . . . . .
C50 C 0.3526(8) 0.81641(17) 1.1190(3) 0.103(2) Uani 1 1 d . . . . .
H50A H 0.440796 0.815278 1.140020 0.155 Uiso 1 1 calc R U . . .
H50B H 0.304362 0.799259 1.153423 0.155 Uiso 1 1 calc R U . . .
H50C H 0.320743 0.840775 1.128062 0.155 Uiso 1 1 calc R U . . .
C51 C 0.1141(5) 0.79878(19) 1.0328(6) 0.117(3) Uani 1 1 d . . . . .
H51A H 0.126995 0.799323 1.098960 0.176 Uiso 1 1 calc R U . . .
H51B H 0.067540 0.777047 1.014617 0.176 Uiso 1 1 calc R U . . .
H51C H 0.066596 0.820075 1.012440 0.176 Uiso 1 1 calc R U . . .
C52 C 0.2220(8) 0.78701(17) 0.8889(5) 0.114(3) Uani 1 1 d . . . . .
H52A H 0.171344 0.804564 0.853753 0.171 Uiso 1 1 calc R U . . .
H52B H 0.183070 0.763218 0.883045 0.171 Uiso 1 1 calc R U . . .
H52C H 0.306103 0.786110 0.865920 0.171 Uiso 1 1 calc R U . . .

loop_
_atom_site_aniso_label
_atom_site_aniso_U_11
_atom_site_aniso_U_22
_atom_site_aniso_U_33
_atom_site_aniso_U_23
_atom_site_aniso_U_13
_atom_site_aniso_U_12
Cu1 0.0307(2) 0.01831(19) 0.0213(2) -0.00009(14) 0.00026(16) -0.00146(14)
Cu2 0.0299(2) 0.01626(18) 0.01947(19) -0.00001(13) 0.00112(15) -0.00235(14)
O1 0.0411(12) 0.0272(10) 0.0415(12) -0.0067(9) -0.0127(10) 0.0022(9)
O2 0.0366(10) 0.0223(9) 0.0277(10) -0.0044(7) -0.0026(8) 0.0009(8)
O3 0.0370(11) 0.0286(10) 0.0329(11) 0.0103(8) -0.0059(9) -0.0010(8)
O4 0.0417(12) 0.0209(9) 0.0293(10) 0.0043(8) -0.0106(9) 0.0002(8)
O5 0.0354(10) 0.0232(9) 0.0296(10) -0.0032(8) 0.0099(8) -0.0013(8)
O6 0.0438(11) 0.0235(10) 0.0305(10) -0.0059(8) 0.0123(9) -0.0044(8)
O7 0.0418(11) 0.0229(9) 0.0275(10) 0.0047(8) 0.0106(9) 0.0027(8)
O8 0.0388(12) 0.0317(11) 0.0398(12) 0.0124(9) 0.0120(9) 0.0027(9)
C1 0.0499(17) 0.0199(13) 0.0239(13) 0.0009(10) -0.0081(13) 0.0032(12)
C2 0.0523(18) 0.0224(14) 0.0255(14) 0.0003(11) -0.0072(13) 0.0025(12)
C3 0.056(2) 0.0279(15) 0.0347(16) 0.0016(12) -0.0013(15) 0.0088(13)
C4 0.048(2) 0.0387(18) 0.048(2) 0.0044(15) 0.0036(16) 0.0042(14)
C5 0.0446(19) 0.0341(17) 0.050(2) 0.0073(14) 0.0039(15) 0.0006(13)
C6 0.0485(18) 0.0255(14) 0.0398(17) 0.0031(12) -0.0061(14) -0.0014(13)
C7 0.0416(16) 0.0224(13) 0.0261(14) 0.0008(10) -0.0066(12) -0.0010(11)
C8 0.0441(17) 0.0179(13) 0.0266(14) -0.0006(10) -0.0097(12) 0.0005(11)
C9 0.0450(17) 0.0202(13) 0.0322(15) 0.0007(11) -0.0077(13) 0.0018(11)
C10 0.0476(19) 0.0215(14) 0.053(2) 0.0016(13) -0.0109(16) 0.0012(12)
C11 0.0469(19) 0.0347(17) 0.063(2) 0.0072(16) -0.0061(17) 0.0003(14)
C12 0.047(2) 0.0329(17) 0.065(2) 0.0051(16) -0.0047(17) -0.0086(14)
C13 0.055(2) 0.0221(14) 0.0481(19) 0.0021(13) -0.0078(16) -0.0059(13)
C14 0.0482(18) 0.0199(13) 0.0288(14) 0.0011(11) -0.0093(13) 0.0017(12)
C15 0.0442(17) 0.0195(13) 0.0316(15) 0.0004(11) -0.0066(13) 0.0014(11)
C16 0.0371(15) 0.0219(13) 0.0309(15) 0.0034(11) -0.0082(12) 0.0010(11)
C17 0.0360(15) 0.0241(13) 0.0257(13) -0.0013(11) -0.0013(12) -0.0003(11)
C18 0.0394(15) 0.0200(13) 0.0283(14) 0.0013(10) 0.0007(12) 0.0004(11)
C19 0.0379(15) 0.0216(13) 0.0255(13) 0.0021(10) -0.0020(12) 0.0018(11)
C20 0.0394(16) 0.0230(13) 0.0290(14) -0.0011(11) -0.0064(12) -0.0015(11)
C21 0.0367(15) 0.0195(12) 0.0222(13) 0.0016(10) -0.0020(11) -0.0059(10)
C22 0.0360(15) 0.0214(12) 0.0210(12) 0.0009(10) 0.0008(11) 0.0043(11)
C23 0.0522(19) 0.0205(13) 0.0265(14) 0.0002(11) 0.0021(13) 0.0016(12)
C24 0.0465(17) 0.0214(13) 0.0261(14) -0.0001(11) 0.0025(12) 0.0047(11)
C25 0.0528(19) 0.0245(14) 0.0270(14) -0.0031(11) -0.0030(13) 0.0030(12)
C26 0.064(2) 0.0333(16) 0.0275(15) -0.0037(12) -0.0034(15) 0.0057(14)
C27 0.060(2) 0.0355(17) 0.0275(15) 0.0051(12) -0.0016(14) 0.0061(14)
C28 0.0524(19) 0.0236(14) 0.0332(16) 0.0036(12) 0.0041(14) 0.0077(12)
C29 0.0441(16) 0.0194(13) 0.0267(14) 0.0025(10) 0.0038(12) 0.0025(11)
C30 0.0403(15) 0.0192(13) 0.0293(14) 0.0022(10) 0.0088(12) 0.0013(11)
C31 0.0541(19) 0.0202(13) 0.0267(14) -0.0003(11) 0.0057(13) -0.0015(12)
C32 0.068(2) 0.0256(15) 0.0298(16) -0.0032(12) 0.0042(15) -0.0044(14)
C33 0.089(3) 0.0318(17) 0.0287(16) -0.0053(13) -0.0048(17) -0.0064(17)
C34 0.123(4) 0.0333(18) 0.0295(17) 0.0056(14) -0.016(2) -0.007(2)
C35 0.097(3) 0.0228(15) 0.0325(17) 0.0046(13) -0.0100(18) -0.0031(16)
C36 0.063(2) 0.0180(13) 0.0274(15) 0.0012(11) -0.0027(14) -0.0041(12)
C37 0.0396(16) 0.0203(13) 0.0277(14) 0.0018(10) 0.0049(12) 0.0004(10)
C38 0.0397(15) 0.0204(13) 0.0256(14) 0.0017(10) 0.0039(12) -0.0036(11)
C39 0.0360(15) 0.0208(12) 0.0257(13) -0.0012(10) 0.0036(12) 0.0013(10)
C40 0.0369(14) 0.0196(12) 0.0246(13) -0.0004(10) 0.0008(11) 0.0015(10)
C41 0.0334(14) 0.0232(13) 0.0262(13) 0.0016(10) 0.0000(11) -0.0009(10)
C42 0.0397(16) 0.0238(13) 0.0280(14) -0.0014(11) 0.0061(12) 0.0003(11)
C43 0.0355(14) 0.0204(12) 0.0209(12) 0.0026(10) 0.0036(11) 0.0039(10)
C44 0.0353(15) 0.0189(12) 0.0234(13) -0.0024(10) 0.0009(11) -0.0030(10)
O9 0.0313(11) 0.0367(11) 0.0364(11) 0.0022(9) 0.0016(9) 0.0075(8)
N1 0.0441(17) 0.0523(18) 0.0525(18) 0.0090(14) 0.0022(14) 0.0051(13)
C45 0.0390(17) 0.0282(15) 0.051(2) 0.0053(13) 0.0040(15) 0.0052(12)
C46 0.070(3) 0.050(2) 0.046(2) -0.0051(17) 0.0095(19) 0.0089(19)
C47 0.046(2) 0.074(3) 0.068(3) 0.009(2) -0.010(2) -0.0043(19)
C48 0.056(3) 0.124(5) 0.088(4) 0.034(3) 0.032(3) 0.041(3)
O10 0.0323(11) 0.0341(11) 0.0385(11) 0.0044(9) 0.0018(9) 0.0077(8)
N2 0.0406(19) 0.066(2) 0.112(3) 0.017(2) 0.014(2) 0.0034(16)
C49 0.057(3) 0.052(2) 0.084(3) 0.018(2) 0.021(2) 0.0192(19)
C50 0.173(7) 0.092(4) 0.046(3) -0.007(3) 0.026(3) 0.059(4)
C51 0.049(3) 0.123(5) 0.184(7) 0.082(5) 0.042(4) 0.028(3)
C52 0.152(7) 0.086(4) 0.095(5) 0.016(3) -0.076(5) -0.017(4)

loop_
_atom_type_symbol
_atom_type_description
_atom_type_scat_dispersion_real
_atom_type_scat_dispersion_imag
_atom_type_scat_source
C C 0.0181 0.0091 'International Tables Vol C Tables 4.2.6.8 and 6.1.1.4'
H H 0.0000 0.0000 'International Tables Vol C Tables 4.2.6.8 and 6.1.1.4'
Cu Cu -1.9646 0.5888 'International Tables Vol C Tables 4.2.6.8 and 6.1.1.4'
N N 0.0311 0.0180 'International Tables Vol C Tables 4.2.6.8 and 6.1.1.4'
O O 0.0492 0.0322 'International Tables Vol C Tables 4.2.6.8 and 6.1.1.4'

loop_
_exptl_crystal_face_index_h
_exptl_crystal_face_index_k
_exptl_crystal_face_index_l
_exptl_crystal_face_perp_dist
0 1 1 0.0278
0 -1 -1 0.0278
-3 2 -5 0.0264
3 -2 5 0.0264
0 -5 3 0.0176
0 5 -3 0.0176
2 -5 -1 0.0397
-2 5 1 0.0397
6 13 1 0.0363
-6 -13 -1 0.0363

loop_
_geom_angle_atom_site_label_1
_geom_angle_atom_site_label_2
_geom_angle_atom_site_label_3
_geom_angle
_geom_angle_site_symmetry_1
_geom_angle_site_symmetry_3
_geom_angle_publ_flag
O1 Cu1 Cu2 88.70(6) . . ?
O1 Cu1 O3 166.35(9) . 4_676 ?
O1 Cu1 O6 89.44(10) . 2_656 ?
O1 Cu1 O9 102.63(9) . . ?
O3 Cu1 Cu2 77.81(6) 4_676 . ?
O3 Cu1 O6 90.61(9) 4_676 2_656 ?
O3 Cu1 O9 90.99(9) 4_676 . ?
O6 Cu1 Cu2 81.73(6) 2_656 . ?
O6 Cu1 O9 92.96(9) 2_656 . ?
O8 Cu1 Cu2 87.04(6) 3_667 . ?
O8 Cu1 O1 87.31(10) 3_667 . ?
O8 Cu1 O3 89.94(10) 3_667 4_676 ?
O8 Cu1 O6 168.38(9) 3_667 2_656 ?
O8 Cu1 O9 98.65(9) 3_667 . ?
O9 Cu1 Cu2 167.49(6) . . ?
O2 Cu2 Cu1 78.77(6) . . ?
O2 Cu2 O7 89.93(9) . 3_667 ?
O2 Cu2 O10 91.61(8) . . ?
O4 Cu2 Cu1 90.02(6) 4_676 . ?
O4 Cu2 O2 168.76(9) 4_676 . ?
O4 Cu2 O7 89.15(9) 4_676 3_667 ?
O4 Cu2 O10 99.63(9) 4_676 . ?
O5 Cu2 Cu1 85.88(6) 2_656 . ?
O5 Cu2 O2 90.42(9) 2_656 . ?
O5 Cu2 O4 87.85(9) 2_656 4_676 ?
O5 Cu2 O7 166.37(9) 2_656 3_667 ?
O5 Cu2 O10 100.46(8) 2_656 . ?
O7 Cu2 Cu1 80.83(6) 3_667 . ?
O7 Cu2 O10 93.15(9) 3_667 . ?
O10 Cu2 Cu1 168.59(6) . . ?
C21 O1 Cu1 117.09(18) . . ?
C21 O2 Cu2 128.15(18) . . ?
C22 O3 Cu1 129.74(19) . 4_575 ?
C22 O4 Cu2 115.30(17) . 4_575 ?
C43 O5 Cu2 119.54(17) . 2_646 ?
C43 O6 Cu1 124.05(18) . 2_646 ?
C44 O7 Cu2 125.22(19) . 3_667 ?
C44 O8 Cu1 119.46(18) . 3_667 ?
C2 C1 C23 118.8(3) . . ?
C14 C1 C2 120.4(3) . . ?
C14 C1 C23 120.8(3) . . ?
C1 C2 C3 121.5(3) . . ?
C1 C2 C7 119.6(3) . . ?
C3 C2 C7 118.9(3) . . ?
C2 C3 H3 119.5 . . ?
C4 C3 C2 121.0(3) . . ?
C4 C3 H3 119.5 . . ?
C3 C4 H4 119.9 . . ?
C3 C4 C5 120.2(3) . . ?
C5 C4 H4 119.9 . . ?
C4 C5 H5 119.5 . . ?
C6 C5 C4 121.1(3) . . ?
C6 C5 H5 119.5 . . ?
C5 C6 H6 119.5 . . ?
C5 C6 C7 121.0(3) . . ?
C7 C6 H6 119.5 . . ?
C6 C7 C2 117.8(3) . . ?
C8 C7 C2 119.8(3) . . ?
C8 C7 C6 122.4(3) . . ?
C7 C8 C15 119.7(3) . . ?
C9 C8 C7 120.4(3) . . ?
C9 C8 C15 119.8(3) . . ?
C8 C9 C10 122.8(3) . . ?
C8 C9 C14 119.4(3) . . ?
C10 C9 C14 117.8(3) . . ?
C9 C10 H10 119.3 . . ?
C11 C10 C9 121.4(3) . . ?
C11 C10 H10 119.3 . . ?
C10 C11 H11 119.3 . . ?
C10 C11 C12 121.4(4) . . ?
C12 C11 H11 119.3 . . ?
C11 C12 H12 120.1 . . ?
C13 C12 C11 119.9(3) . . ?
C13 C12 H12 120.1 . . ?
C12 C13 H13 119.2 . . ?
C12 C13 C14 121.6(3) . . ?
C14 C13 H13 119.2 . . ?
C1 C14 C9 120.4(3) . . ?
C1 C14 C13 121.7(3) . . ?
C13 C14 C9 118.0(3) . . ?
C16 C15 C8 120.1(2) . . ?
C16 C15 C20 119.4(3) . . ?
C20 C15 C8 120.4(2) . . ?
C15 C16 H16 119.8 . . ?
C15 C16 C17 120.5(3) . . ?
C17 C16 H16 119.8 . . ?
C16 C17 C21 121.2(2) . . ?
C18 C17 C16 120.0(3) . . ?
C18 C17 C21 118.7(2) . . ?
C17 C18 H18 120.0 . . ?
C17 C18 C19 120.0(3) . . ?
C19 C18 H18 120.0 . . ?
C18 C19 C20 120.3(3) . . ?
C18 C19 C22 117.7(2) . . ?
C20 C19 C22 122.0(2) . . ?
C15 C20 H20 120.1 . . ?
C19 C20 C15 119.8(3) . . ?
C19 C20 H20 120.1 . . ?
O1 C21 C17 116.3(2) . . ?
O2 C21 O1 126.5(2) . . ?
O2 C21 C17 117.2(2) . . ?
O3 C22 C19 113.9(2) . . ?
O4 C22 O3 126.9(2) . . ?
O4 C22 C19 119.2(2) . . ?
C24 C23 C1 120.6(3) . . ?
C24 C23 C36 120.1(3) . . ?
C36 C23 C1 119.3(3) . . ?
C23 C24 C25 121.4(3) . . ?
C23 C24 C29 120.6(3) . . ?
C29 C24 C25 118.0(3) . . ?
C24 C25 H25 119.1 . . ?
C26 C25 C24 121.8(3) . . ?
C26 C25 H25 119.1 . . ?
C25 C26 H26 119.8 . . ?
C25 C26 C27 120.4(3) . . ?
C27 C26 H26 119.8 . . ?
C26 C27 H27 120.1 . . ?
C28 C27 C26 119.8(3) . . ?
C28 C27 H27 120.1 . . ?
C27 C28 H28 119.1 . . ?
C27 C28 C29 121.9(3) . . ?
C29 C28 H28 119.1 . . ?
C28 C29 C24 118.1(3) . . ?
C30 C29 C24 119.2(3) . . ?
C30 C29 C28 122.6(3) . . ?
C29 C30 C37 119.2(2) . . ?
C31 C30 C29 120.8(2) . . ?
C31 C30 C37 120.0(3) . . ?
C30 C31 C32 122.7(3) . . ?
C30 C31 C36 119.6(3) . . ?
C32 C31 C36 117.6(3) . . ?
C31 C32 H32 119.3 . . ?
C33 C32 C31 121.4(3) . . ?
C33 C32 H32 119.3 . . ?
C32 C33 H33 119.6 . . ?
C32 C33 C34 120.8(3) . . ?
C34 C33 H33 119.6 . . ?
C33 C34 H34 119.9 . . ?
C35 C34 C33 120.3(3) . . ?
C35 C34 H34 119.9 . . ?
C34 C35 H35 119.3 . . ?
C34 C35 C36 121.3(3) . . ?
C36 C35 H35 119.3 . . ?
C23 C36 C31 119.6(3) . . ?
C23 C36 C35 121.8(3) . . ?
C35 C36 C31 118.6(3) . . ?
C38 C37 C30 120.9(3) . . ?
C42 C37 C30 119.9(3) . . ?
C42 C37 C38 119.2(3) . . ?
C37 C38 H38 120.1 . . ?
C37 C38 C39 119.8(3) . . ?
C39 C38 H38 120.1 . . ?
C38 C39 C43 119.6(2) . . ?
C40 C39 C38 120.6(3) . . ?
C40 C39 C43 119.7(2) . . ?
C39 C40 H40 120.2 . . ?
C41 C40 C39 119.6(3) . . ?
C41 C40 H40 120.2 . . ?
C40 C41 C42 120.5(3) . . ?
C40 C41 C44 120.8(2) . . ?
C42 C41 C44 118.7(3) . . ?
C37 C42 C41 120.1(3) . . ?
C37 C42 H42 119.9 . . ?
C41 C42 H42 119.9 . . ?
O5 C43 O6 127.4(3) . . ?
O5 C43 C39 118.1(2) . . ?
O6 C43 C39 114.6(2) . . ?
O7 C44 O8 127.2(3) . . ?
O7 C44 C41 116.8(3) . . ?
O8 C44 C41 116.0(2) . . ?
C45 O9 Cu1 131.2(2) . . ?
C45 N1 C47 119.7(3) . . ?
C45 N1 C48 123.4(4) . . ?
C48 N1 C47 115.7(4) . . ?
O9 C45 N1 120.7(3) . . ?
O9 C45 C46 121.4(3) . . ?
N1 C45 C46 117.8(3) . . ?
C45 C46 H46A 109.5 . . ?
C45 C46 H46B 109.5 . . ?
C45 C46 H46C 109.5 . . ?
H46A C46 H46B 109.5 . . ?
H46A C46 H46C 109.5 . . ?
H46B C46 H46C 109.5 . . ?
N1 C47 H47A 109.5 . . ?
N1 C47 H47B 109.5 . . ?
N1 C47 H47C 109.5 . . ?
H47A C47 H47B 109.5 . . ?
H47A C47 H47C 109.5 . . ?
H47B C47 H47C 109.5 . . ?
N1 C48 H48A 109.5 . . ?
N1 C48 H48B 109.5 . . ?
N1 C48 H48C 109.5 . . ?
H48A C48 H48B 109.5 . . ?
H48A C48 H48C 109.5 . . ?
H48B C48 H48C 109.5 . . ?
C49 O10 Cu2 128.3(2) . . ?
C49 N2 C51 135.4(6) . . ?
C49 N2 C52 111.4(5) . . ?
C51 N2 C52 113.1(6) . . ?
O10 C49 N2 127.7(5) . . ?
O10 C49 C50 119.8(5) . . ?
N2 C49 C50 112.5(5) . . ?
C49 C50 H50A 109.5 . . ?
C49 C50 H50B 109.5 . . ?
C49 C50 H50C 109.5 . . ?
H50A C50 H50B 109.5 . . ?
H50A C50 H50C 109.5 . . ?
H50B C50 H50C 109.5 . . ?
N2 C51 H51A 109.5 . . ?
N2 C51 H51B 109.5 . . ?
N2 C51 H51C 109.5 . . ?
H51A C51 H51B 109.5 . . ?
H51A C51 H51C 109.5 . . ?
H51B C51 H51C 109.5 . . ?
N2 C52 H52A 109.5 . . ?
N2 C52 H52B 109.5 . . ?
N2 C52 H52C 109.5 . . ?
H52A C52 H52B 109.5 . . ?
H52A C52 H52C 109.5 . . ?
H52B C52 H52C 109.5 . . ?

loop_
_geom_bond_atom_site_label_1
_geom_bond_atom_site_label_2
_geom_bond_distance
_geom_bond_site_symmetry_2
_geom_bond_publ_flag
Cu1 Cu2 2.6598(5) . ?
Cu1 O1 1.953(2) . ?
Cu1 O3 1.9580(19) 4_676 ?
Cu1 O6 1.958(2) 2_656 ?
Cu1 O8 1.947(2) 3_667 ?
Cu1 O9 2.120(2) . ?
Cu2 O2 1.9765(19) . ?
Cu2 O4 1.9663(19) 4_676 ?
Cu2 O5 1.961(2) 2_656 ?
Cu2 O7 1.9806(19) 3_667 ?
Cu2 O10 2.133(2) . ?
O1 C21 1.262(4) . ?
O2 C21 1.246(3) . ?
O3 C22 1.266(3) . ?
O4 C22 1.250(4) . ?
O5 C43 1.254(3) . ?
O6 C43 1.259(3) . ?
O7 C44 1.252(3) . ?
O8 C44 1.254(4) . ?
C1 C2 1.415(5) . ?
C1 C14 1.391(5) . ?
C1 C23 1.495(4) . ?
C2 C3 1.425(5) . ?
C2 C7 1.444(4) . ?
C3 H3 0.9500 . ?
C3 C4 1.355(5) . ?
C4 H4 0.9500 . ?
C4 C5 1.417(5) . ?
C5 H5 0.9500 . ?
C5 C6 1.355(5) . ?
C6 H6 0.9500 . ?
C6 C7 1.430(5) . ?
C7 C8 1.408(4) . ?
C8 C9 1.407(4) . ?
C8 C15 1.507(4) . ?
C9 C10 1.437(5) . ?
C9 C14 1.448(4) . ?
C10 H10 0.9500 . ?
C10 C11 1.344(5) . ?
C11 H11 0.9500 . ?
C11 C12 1.415(5) . ?
C12 H12 0.9500 . ?
C12 C13 1.358(6) . ?
C13 H13 0.9500 . ?
C13 C14 1.437(5) . ?
C15 C16 1.387(4) . ?
C15 C20 1.397(4) . ?
C16 H16 0.9500 . ?
C16 C17 1.397(4) . ?
C17 C18 1.376(4) . ?
C17 C21 1.493(4) . ?
C18 H18 0.9500 . ?
C18 C19 1.391(4) . ?
C19 C20 1.392(4) . ?
C19 C22 1.493(4) . ?
C20 H20 0.9500 . ?
C23 C24 1.393(4) . ?
C23 C36 1.412(4) . ?
C24 C25 1.436(4) . ?
C24 C29 1.434(4) . ?
C25 H25 0.9500 . ?
C25 C26 1.348(4) . ?
C26 H26 0.9500 . ?
C26 C27 1.420(4) . ?
C27 H27 0.9500 . ?
C27 C28 1.364(5) . ?
C28 H28 0.9500 . ?
C28 C29 1.424(4) . ?
C29 C30 1.409(4) . ?
C30 C31 1.396(4) . ?
C30 C37 1.501(4) . ?
C31 C32 1.434(4) . ?
C31 C36 1.443(4) . ?
C32 H32 0.9500 . ?
C32 C33 1.353(5) . ?
C33 H33 0.9500 . ?
C33 C34 1.415(5) . ?
C34 H34 0.9500 . ?
C34 C35 1.357(5) . ?
C35 H35 0.9500 . ?
C35 C36 1.426(4) . ?
C37 C38 1.394(4) . ?
C37 C42 1.391(4) . ?
C38 H38 0.9500 . ?
C38 C39 1.399(4) . ?
C39 C40 1.382(4) . ?
C39 C43 1.496(4) . ?
C40 H40 0.9500 . ?
C40 C41 1.375(4) . ?
C41 C42 1.398(4) . ?
C41 C44 1.501(4) . ?
C42 H42 0.9500 . ?
O9 C45 1.233(4) . ?
N1 C45 1.343(5) . ?
N1 C47 1.452(6) . ?
N1 C48 1.441(6) . ?
C45 C46 1.499(5) . ?
C46 H46A 0.9800 . ?
C46 H46B 0.9800 . ?
C46 H46C 0.9800 . ?
C47 H47A 0.9800 . ?
C47 H47B 0.9800 . ?
C47 H47C 0.9800 . ?
C48 H48A 0.9800 . ?
C48 H48B 0.9800 . ?
C48 H48C 0.9800 . ?
O10 C49 1.226(5) . ?
N2 C49 1.250(6) . ?
N2 C51 1.409(7) . ?
N2 C52 1.596(8) . ?
C49 C50 1.525(7) . ?
C50 H50A 0.9800 . ?
C50 H50B 0.9800 . ?
C50 H50C 0.9800 . ?
C51 H51A 0.9800 . ?
C51 H51B 0.9800 . ?
C51 H51C 0.9800 . ?
C52 H52A 0.9800 . ?
C52 H52B 0.9800 . ?
C52 H52C 0.9800 . ?

loop_
_geom_torsion_atom_site_label_1
_geom_torsion_atom_site_label_2
_geom_torsion_atom_site_label_3
_geom_torsion_atom_site_label_4
_geom_torsion
_geom_torsion_site_symmetry_1
_geom_torsion_site_symmetry_2
_geom_torsion_site_symmetry_3
_geom_torsion_site_symmetry_4
_geom_torsion_publ_flag
Cu1 O1 C21 O2 -5.7(4) . . . . ?
Cu1 O1 C21 C17 174.7(2) . . . . ?
Cu1 O3 C22 O4 5.4(4) 4_575 . . . ?
Cu1 O3 C22 C19 -173.47(19) 4_575 . . . ?
Cu1 O6 C43 O5 -11.6(4) 2_646 . . . ?
Cu1 O6 C43 C39 167.08(18) 2_646 . . . ?
Cu1 O8 C44 O7 6.8(4) 3_667 . . . ?
Cu1 O8 C44 C41 -172.19(18) 3_667 . . . ?
Cu1 O9 C45 N1 139.3(3) . . . . ?
Cu1 O9 C45 C46 -40.6(4) . . . . ?
Cu2 O2 C21 O1 -2.8(4) . . . . ?
Cu2 O2 C21 C17 176.79(19) . . . . ?
Cu2 O4 C22 O3 -0.5(4) 4_575 . . . ?
Cu2 O4 C22 C19 178.30(19) 4_575 . . . ?
Cu2 O5 C43 O6 0.6(4) 2_646 . . . ?
Cu2 O5 C43 C39 -178.07(18) 2_646 . . . ?
Cu2 O7 C44 O8 -4.7(4) 3_667 . . . ?
Cu2 O7 C44 C41 174.35(17) 3_667 . . . ?
Cu2 O10 C49 N2 -118.2(4) . . . . ?
Cu2 O10 C49 C50 62.0(5) . . . . ?
C1 C2 C3 C4 178.3(3) . . . . ?
C1 C2 C7 C6 -178.3(3) . . . . ?
C1 C2 C7 C8 0.9(4) . . . . ?
C1 C23 C24 C25 -1.7(5) . . . . ?
C1 C23 C24 C29 180.0(3) . . . . ?
C1 C23 C36 C31 -179.1(3) . . . . ?
C1 C23 C36 C35 1.2(5) . . . . ?
C2 C1 C14 C9 0.4(4) . . . . ?
C2 C1 C14 C13 -179.1(3) . . . . ?
C2 C1 C23 C24 81.2(4) . . . . ?
C2 C1 C23 C36 -100.3(4) . . . . ?
C2 C3 C4 C5 -0.1(5) . . . . ?
C2 C7 C8 C9 0.1(4) . . . . ?
C2 C7 C8 C15 179.9(2) . . . . ?
C3 C2 C7 C6 0.0(4) . . . . ?
C3 C2 C7 C8 179.2(3) . . . . ?
C3 C4 C5 C6 0.1(5) . . . . ?
C4 C5 C6 C7 -0.1(5) . . . . ?
C5 C6 C7 C2 0.0(5) . . . . ?
C5 C6 C7 C8 -179.1(3) . . . . ?
C6 C7 C8 C9 179.3(3) . . . . ?
C6 C7 C8 C15 -0.9(4) . . . . ?
C7 C2 C3 C4 0.1(5) . . . . ?
C7 C8 C9 C10 176.3(3) . . . . ?
C7 C8 C9 C14 -0.9(4) . . . . ?
C7 C8 C15 C16 -61.0(4) . . . . ?
C7 C8 C15 C20 117.7(3) . . . . ?
C8 C9 C10 C11 -178.4(3) . . . . ?
C8 C9 C14 C1 0.6(4) . . . . ?
C8 C9 C14 C13 -179.8(3) . . . . ?
C8 C15 C16 C17 178.1(3) . . . . ?
C8 C15 C20 C19 -177.6(3) . . . . ?
C9 C8 C15 C16 118.7(3) . . . . ?
C9 C8 C15 C20 -62.5(4) . . . . ?
C9 C10 C11 C12 -1.3(6) . . . . ?
C10 C9 C14 C1 -176.7(3) . . . . ?
C10 C9 C14 C13 2.9(4) . . . . ?
C10 C11 C12 C13 2.1(6) . . . . ?
C11 C12 C13 C14 -0.2(6) . . . . ?
C12 C13 C14 C1 177.4(3) . . . . ?
C12 C13 C14 C9 -2.2(5) . . . . ?
C14 C1 C2 C3 -179.4(3) . . . . ?
C14 C1 C2 C7 -1.2(4) . . . . ?
C14 C1 C23 C24 -97.0(4) . . . . ?
C14 C1 C23 C36 81.5(4) . . . . ?
C14 C9 C10 C11 -1.2(5) . . . . ?
C15 C8 C9 C10 -3.5(4) . . . . ?
C15 C8 C9 C14 179.4(3) . . . . ?
C15 C16 C17 C18 -0.2(5) . . . . ?
C15 C16 C17 C21 -179.6(3) . . . . ?
C16 C15 C20 C19 1.2(5) . . . . ?
C16 C17 C18 C19 0.5(5) . . . . ?
C16 C17 C21 O1 25.3(4) . . . . ?
C16 C17 C21 O2 -154.3(3) . . . . ?
C17 C18 C19 C20 0.0(5) . . . . ?
C17 C18 C19 C22 -178.4(3) . . . . ?
C18 C17 C21 O1 -154.1(3) . . . . ?
C18 C17 C21 O2 26.3(4) . . . . ?
C18 C19 C20 C15 -0.9(5) . . . . ?
C18 C19 C22 O3 36.2(4) . . . . ?
C18 C19 C22 O4 -142.7(3) . . . . ?
C20 C15 C16 C17 -0.7(5) . . . . ?
C20 C19 C22 O3 -142.2(3) . . . . ?
C20 C19 C22 O4 38.9(4) . . . . ?
C21 C17 C18 C19 179.9(3) . . . . ?
C22 C19 C20 C15 177.4(3) . . . . ?
C23 C1 C2 C3 2.4(4) . . . . ?
C23 C1 C2 C7 -179.4(3) . . . . ?
C23 C1 C14 C9 178.6(3) . . . . ?
C23 C1 C14 C13 -1.0(4) . . . . ?
C23 C24 C25 C26 -178.6(3) . . . . ?
C23 C24 C29 C28 177.7(3) . . . . ?
C23 C24 C29 C30 -1.4(5) . . . . ?
C24 C23 C36 C31 -0.6(5) . . . . ?
C24 C23 C36 C35 179.7(4) . . . . ?
C24 C25 C26 C27 1.1(6) . . . . ?
C24 C29 C30 C31 0.5(5) . . . . ?
C24 C29 C30 C37 -179.1(3) . . . . ?
C25 C24 C29 C28 -0.7(5) . . . . ?
C25 C24 C29 C30 -179.8(3) . . . . ?
C25 C26 C27 C28 -1.2(6) . . . . ?
C26 C27 C28 C29 0.3(6) . . . . ?
C27 C28 C29 C24 0.6(5) . . . . ?
C27 C28 C29 C30 179.7(3) . . . . ?
C28 C29 C30 C31 -178.6(3) . . . . ?
C28 C29 C30 C37 1.9(5) . . . . ?
C29 C24 C25 C26 -0.2(5) . . . . ?
C29 C30 C31 C32 -177.3(3) . . . . ?
C29 C30 C31 C36 0.3(5) . . . . ?
C29 C30 C37 C38 -118.4(3) . . . . ?
C29 C30 C37 C42 61.8(4) . . . . ?
C30 C31 C32 C33 178.8(4) . . . . ?
C30 C31 C36 C23 -0.3(5) . . . . ?
C30 C31 C36 C35 179.4(3) . . . . ?
C30 C37 C38 C39 -178.2(3) . . . . ?
C30 C37 C42 C41 -177.9(3) . . . . ?
C31 C30 C37 C38 62.1(4) . . . . ?
C31 C30 C37 C42 -117.8(3) . . . . ?
C31 C32 C33 C34 0.8(7) . . . . ?
C32 C31 C36 C23 177.5(3) . . . . ?
C32 C31 C36 C35 -2.8(5) . . . . ?
C32 C33 C34 C35 -1.0(8) . . . . ?
C33 C34 C35 C36 -0.9(8) . . . . ?
C34 C35 C36 C23 -177.6(4) . . . . ?
C34 C35 C36 C31 2.7(6) . . . . ?
C36 C23 C24 C25 179.8(3) . . . . ?
C36 C23 C24 C29 1.5(5) . . . . ?
C36 C31 C32 C33 1.1(5) . . . . ?
C37 C30 C31 C32 2.2(5) . . . . ?
C37 C30 C31 C36 179.9(3) . . . . ?
C37 C38 C39 C40 -4.1(4) . . . . ?
C37 C38 C39 C43 173.3(3) . . . . ?
C38 C37 C42 C41 2.2(4) . . . . ?
C38 C39 C40 C41 2.5(4) . . . . ?
C38 C39 C43 O5 32.0(4) . . . . ?
C38 C39 C43 O6 -146.9(3) . . . . ?
C39 C40 C41 C42 1.4(4) . . . . ?
C39 C40 C41 C44 -178.1(3) . . . . ?
C40 C39 C43 O5 -150.6(3) . . . . ?
C40 C39 C43 O6 30.6(4) . . . . ?
C40 C41 C42 C37 -3.9(4) . . . . ?
C40 C41 C44 O7 31.5(4) . . . . ?
C40 C41 C44 O8 -149.4(3) . . . . ?
C42 C37 C38 C39 1.7(4) . . . . ?
C42 C41 C44 O7 -148.1(3) . . . . ?
C42 C41 C44 O8 31.1(4) . . . . ?
C43 C39 C40 C41 -174.9(3) . . . . ?
C44 C41 C42 C37 175.7(3) . . . . ?
C47 N1 C45 O9 3.4(5) . . . . ?
C47 N1 C45 C46 -176.7(3) . . . . ?
C48 N1 C45 O9 169.9(4) . . . . ?
C48 N1 C45 C46 -10.2(6) . . . . ?
C51 N2 C49 O10 -173.3(5) . . . . ?
C51 N2 C49 C50 6.5(8) . . . . ?
C52 N2 C49 O10 3.0(6) . . . . ?
C52 N2 C49 C50 -177.2(4) . . . . ?

loop_
_exptl_oxdiff_crystal_face_indexfrac_h
_exptl_oxdiff_crystal_face_indexfrac_k
_exptl_oxdiff_crystal_face_indexfrac_l
_exptl_oxdiff_crystal_face_x
_exptl_oxdiff_crystal_face_y
_exptl_oxdiff_crystal_face_z
-0.0000 0.9999 1.0000 -0.0536 0.0627 0.0763
0.0000 -0.9999 -1.0000 0.0536 -0.0627 -0.0763
-2.9998 2.0012 -4.9999 -0.0099 -0.0094 -0.6989
2.9998 -2.0012 4.9999 0.0099 0.0094 0.6989
-0.0001 -5.0007 2.9999 -0.2194 -0.1353 0.2731
0.0001 5.0007 -2.9999 0.2194 0.1353 -0.2731
1.9999 -5.0005 -1.0000 0.2437 -0.2384 0.1318
-1.9999 5.0005 1.0000 -0.2437 0.2384 -0.1318
6.0000 12.9998 1.0001 0.6928 0.5055 0.5676
-6.0000 -12.9998 -1.0001 -0.6928 -0.5055 -0.5676

loop_
_smtbx_masks_void_nr
_smtbx_masks_void_average_x
_smtbx_masks_void_average_y
_smtbx_masks_void_average_z
_smtbx_masks_void_volume
_smtbx_masks_void_count_electrons
_smtbx_masks_void_content
1 -0.500 0.000 -0.245 997.5 279.3 '6 C4H9N1O1'
2 0.000 0.500 -0.384 997.5 279.3 '6 C4H9N1O1'
